data_4132135
loop_
_publ_author_name
'Liu, Xufang'
'Zhang, Wei'
'Wang, Yujie'
'Zhang, Ze-Xin'
'Jiao, Lei'
'Liu, Qiang'

_publ_section_title
;
 Cobalt-Catalyzed Regioselective Olefin Isomerization Under Kinetic
 Control.
;
_journal_issue 22
_journal_name_full 'Journal of the American Chemical Society'
_journal_page_first 6873
_journal_page_last 6882
_journal_paper_doi 10.1021/jacs.8b01815
_journal_volume 140
_journal_year 2018
_chemical_formula_moiety 'C17 H31 Cl2 Co N2 P, 0.5(C H2 Cl2)'
_chemical_formula_sum 'C17.5 H32 Cl3 Co N2 P'
_chemical_formula_weight 466.70
_space_group_crystal_system triclinic
_space_group_IT_number 2
_space_group_name_Hall '-P 1'
_space_group_name_H-M_alt 'P -1'
_atom_sites_solution_hydrogens geom
_audit_creation_date 2017-04-19
_audit_creation_method
;
Olex2 1.2
(compiled 2017.03.28 svn.r3405 for OlexSys, GUI svn.r5335)
;
_cell_angle_alpha 109.275(3)
_cell_angle_beta 100.010(3)
_cell_angle_gamma 91.118(3)
_cell_formula_units_Z 4
_cell_length_a 7.8212(3)
_cell_length_b 15.7879(6)
_cell_length_c 19.7391(7)
_cell_measurement_reflns_used 5921
_cell_measurement_temperature 173.00(10)
_cell_measurement_theta_max 65.5640
_cell_measurement_theta_min 4.4050
_cell_volume 2257.98(15)
_computing_cell_refinement 'CrysAlisPro 1.171.38.43f (Rigaku OD, 2015)'
_computing_data_collection 'CrysAlisPro 1.171.38.43f (Rigaku OD, 2015)'
_computing_data_reduction 'CrysAlisPro 1.171.38.43f (Rigaku OD, 2015)'
_computing_molecular_graphics 'Olex2 (Dolomanov et al., 2009)'
_computing_publication_material 'Olex2 (Dolomanov et al., 2009)'
_computing_structure_refinement 'ShelXL (Sheldrick, 2015)'
_diffrn_ambient_environment N~2~
_diffrn_ambient_temperature 173.00(10)
_diffrn_detector 'CCD plate'
_diffrn_detector_area_resol_mean 5.2137
_diffrn_detector_type AtlasS2
_diffrn_measured_fraction_theta_full 0.971
_diffrn_measured_fraction_theta_max 0.971
_diffrn_measurement_details
;
List of Runs (angles in degrees, time in seconds):

  # Type    Start    End  Width  t~exp~   \w     \q     \k     \f   Frames
--------------------------------------------------------------------------
  1  \w    -64.00  33.00   1.00    1.00    --  -40.81  38.00 -90.00   97
  2  \w    -49.00 -19.00   1.00    1.00    --  -40.81 125.00   0.00   30
  3  \w    -92.00 -56.00   1.00    1.00    --  -40.81 125.00   0.00   36
  4  \w   -108.00 -16.00   1.00    1.00    --  -40.81 -38.00  90.00   92
  5  \w     94.00 159.00   1.00    4.00    --   89.35 125.00  30.00   65
  6  \w    102.00 159.00   1.00    4.00    --   89.35 125.00  90.00   57
  7  \w     83.00 163.00   1.00    4.00    --   89.35  77.00 150.00   80
  8  \w     84.00 111.00   1.00    4.00    --   89.35 -45.00  90.00   27
  9  \w     82.00 122.00   1.00    4.00    --   89.35 -77.00  60.00   40
 10  \w     53.00 121.00   1.00    4.00    --   89.35-125.00   0.00   68
 11  \w     39.00 118.00   1.00    4.00    --   89.35-125.00 -90.00   79
 12  \w     33.00 120.00   1.00    4.00    --   89.35 -77.00   0.00   87
 13  \w    104.00 161.00   1.00    4.00    --   89.35  45.00-150.00   57
 14  \w     94.00 121.00   1.00    4.00    --   89.35 125.00 -90.00   27
 15  \w     75.00 162.00   1.00    4.00    --   89.35  61.00  90.00   87
 16  \w     25.00  57.00   1.00    4.00    --   89.35 -45.00  90.00   32
 17  \w     13.00  45.00   1.00    4.00    --   89.35 -77.00  60.00   32
;
_diffrn_measurement_device 'four-circle diffractometer'
_diffrn_measurement_device_type 'SuperNova, Dual, Cu at zero, AtlasS2'
_diffrn_measurement_method '\w scans'
_diffrn_orient_matrix_type 'CrysAlisPro convention (1999,Acta A55,543-557)'
_diffrn_orient_matrix_UB_11 0.0684827000
_diffrn_orient_matrix_UB_12 -0.0823338000
_diffrn_orient_matrix_UB_13 0.0181681000
_diffrn_orient_matrix_UB_21 0.1819927000
_diffrn_orient_matrix_UB_22 0.0507016000
_diffrn_orient_matrix_UB_23 0.0316448000
_diffrn_orient_matrix_UB_31 -0.0497159000
_diffrn_orient_matrix_UB_32 0.0375525000
_diffrn_orient_matrix_UB_33 0.0759179000
_diffrn_radiation_monochromator mirror
_diffrn_radiation_probe x-ray
_diffrn_radiation_type CuK\a
_diffrn_radiation_wavelength 1.54184
_diffrn_reflns_av_R_equivalents 0.0423
_diffrn_reflns_av_unetI/netI 0.0567
_diffrn_reflns_Laue_measured_fraction_full 0.971
_diffrn_reflns_Laue_measured_fraction_max 0.971
_diffrn_reflns_limit_h_max 8
_diffrn_reflns_limit_h_min -9
_diffrn_reflns_limit_k_max 18
_diffrn_reflns_limit_k_min -18
_diffrn_reflns_limit_l_max 23
_diffrn_reflns_limit_l_min -17
_diffrn_reflns_number 14798
_diffrn_reflns_point_group_measured_fraction_full 0.971
_diffrn_reflns_point_group_measured_fraction_max 0.971
_diffrn_reflns_theta_full 65.775
_diffrn_reflns_theta_max 65.775
_diffrn_reflns_theta_min 4.425
_diffrn_source 'micro-focus sealed X-ray tube'
_diffrn_source_type 'SuperNova (Cu) X-ray Source'
_exptl_absorpt_coefficient_mu 9.910
_exptl_absorpt_correction_T_max 1.00000
_exptl_absorpt_correction_T_min 0.70464
_exptl_absorpt_correction_type multi-scan
_exptl_absorpt_process_details
;
CrysAlisPro 1.171.38.43f (Rigaku Oxford Diffraction, 2015)
Empirical absorption correction using spherical harmonics,
 implemented in SCALE3 ABSPACK scaling algorithm.
;
_exptl_crystal_colour violet
_exptl_crystal_colour_primary violet
_exptl_crystal_density_diffrn 1.373
_exptl_crystal_description block
_exptl_crystal_F_000 976
_exptl_crystal_size_max 0.05
_exptl_crystal_size_mid 0.05
_exptl_crystal_size_min 0.04
_refine_diff_density_max 0.905
_refine_diff_density_min -0.735
_refine_diff_density_rms 0.064
_refine_ls_extinction_method none
_refine_ls_goodness_of_fit_ref 1.113
_refine_ls_hydrogen_treatment constr
_refine_ls_matrix_type full
_refine_ls_number_parameters 454
_refine_ls_number_reflns 7605
_refine_ls_number_restraints 0
_refine_ls_restrained_S_all 1.113
_refine_ls_R_factor_all 0.0556
_refine_ls_R_factor_gt 0.0416
_refine_ls_shift/su_max 0.001
_refine_ls_shift/su_mean 0.000
_refine_ls_structure_factor_coef Fsqd
_refine_ls_weighting_details 'w=1/[\s^2^(Fo^2^)+(0.0316P)^2^+1.2025P] where P=(Fo^2^+2Fc^2^)/3'
_refine_ls_weighting_scheme calc
_refine_ls_wR_factor_gt 0.0949
_refine_ls_wR_factor_ref 0.1004
_reflns_Friedel_coverage 0.000
_reflns_number_gt 6339
_reflns_number_total 7605
_reflns_threshold_expression 'I > 2\s(I)'
_cod_data_source_file ja8b01815_si_004.cif
_cod_data_source_block fu3pynnptbu3ch2cocl2
_cod_depositor_comments
;

2020-05-08
Z value and formula fixed to values more according to usual
chemical conventions.                 miguel
;
_cod_original_formula_sum 'C35 H64 Cl6 Co2 N4 P2'
_cod_original_formula_weight 933.40
_cod_original_formula_moiety '2(C17 H31 Cl2 Co N2 P), C H2 Cl2'
_cod_original_formula_units_Z 2
_cod_original_cell_volume 2257.96(16)
_cod_database_code 4132135
_shelx_shelxl_version_number 2014/7
_shelx_space_group_comment
;
The symmetry employed for this shelxl refinement is uniquely defined
by the following loop, which should always be used as a source of
symmetry information in preference to the above space-group names.
They are only intended as comments.
;
_reflns_odcompleteness_completeness 99.96
_reflns_odcompleteness_iscentric 1
_reflns_odcompleteness_theta 61.08
_olex2_refinement_description
;
1. Fixed Uiso
 At 1.2 times of:
  All C(H) groups, All C(H,H) groups, All N(H) groups
 At 1.5 times of:
  All C(H,H,H) groups
2.a Ternary CH refined with riding coordinates:
 N00D(H00D), N00E(H00N)
2.b Secondary CH2 refined with riding coordinates:
 C00I(H00P,H00Q), C00J(H00A,H00B), C00M(H00C,H00E), C00Q(H00U,H00V), C00R(H00W,
 H00Y), C00S(H00Z,H), C00W(H00I,H00J), C01B(H01J,H01K), C01D(H01Y,HE)
2.c Aromatic/amide H refined with riding coordinates:
 C00O(H00O), C00X(H00X), C00Z(H1AA), C010(H010), C014(H014), C017(H017),
 C019(H019), C01A(H01X)
2.d Idealised Me refined as rotating group:
 C00N(H00R,H00S,H00T), C00T(H00,HA,HB), C00U(H00F,H00G,H00H), C00V(H0AA,HC,HD),
  C00Y(H00K,H00L,H00M), C011(H01O,H01P,H01Q), C012(H01A,H01B,H01C), C013(H01D,
 H01E,H01F), C015(H01R,H01S,H01T), C016(H01U,H01V,H01W), C018(H01G,H01H,H01I),
 C01C(H01L,H01M,H01N)
;
_olex2_date_sample_data_collection 2017-04-19
_olex2_submission_special_instructions 'No special instructions were received'
_oxdiff_exptl_absorpt_empirical_details
;
Empirical correction (ABSPACK) includes:
- Absorption correction using spherical harmonics
- Frame scaling
;
_oxdiff_exptl_absorpt_empirical_full_max 1.437
_oxdiff_exptl_absorpt_empirical_full_min 0.670

loop_
_space_group_symop_operation_xyz
'x, y, z'
'-x, -y, -z'

loop_
_atom_site_label
_atom_site_type_symbol
_atom_site_fract_x
_atom_site_fract_y
_atom_site_fract_z
_atom_site_U_iso_or_equiv
_atom_site_adp_type
_atom_site_occupancy
_atom_site_site_symmetry_order
_atom_site_calc_flag
_atom_site_refinement_flags_posn
Co01 Co 0.03839(7) 0.37973(3) 0.10936(3) 0.02122(13) Uani 1 1 d .
Co02 Co 0.57139(7) 0.78628(4) 0.49223(3) 0.02138(13) Uani 1 1 d .
Cl03 Cl 0.80608(11) 0.70032(6) 0.50540(4) 0.0313(2) Uani 1 1 d .
Cl04 Cl 0.18643(10) 0.45509(6) 0.05067(4) 0.02999(19) Uani 1 1 d .
P05 P 0.45382(11) 0.78600(5) 0.59975(4) 0.02111(18) Uani 1 1 d .
Cl06 Cl 0.28156(12) 0.31775(6) 0.15513(5) 0.0346(2) Uani 1 1 d .
Cl07 Cl 0.72249(11) 0.91589(6) 0.49257(5) 0.0363(2) Uani 1 1 d .
P08 P -0.15420(11) 0.24581(6) 0.03411(4) 0.02363(19) Uani 1 1 d .
Cl09 Cl 0.92947(19) 0.93749(9) 0.28210(8) 0.0760(4) Uani 1 1 d .
Cl0A Cl 0.6462(2) 0.79792(12) 0.22638(11) 0.1001(5) Uani 1 1 d .
N00B N -0.0052(4) 0.4584(2) 0.21262(15) 0.0285(7) Uani 1 1 d .
N00C N 0.4613(4) 0.7000(2) 0.38600(15) 0.0289(7) Uani 1 1 d .
N00D N -0.1771(4) 0.46489(19) 0.08500(15) 0.0265(6) Uani 1 1 d .
H00D H -0.1583 0.4773 0.0413 0.032 Uiso 1 1 calc R
N00E N 0.3418(4) 0.8565(2) 0.45814(15) 0.0276(6) Uani 1 1 d .
H00N H 0.3765 0.9211 0.4806 0.033 Uiso 1 1 calc R
C00F C 0.4231(5) 0.6705(2) 0.60667(18) 0.0303(8) Uani 1 1 d .
C00G C -0.1778(5) 0.1631(2) 0.08270(19) 0.0351(9) Uani 1 1 d .
C00H C -0.0840(5) 0.5341(2) 0.2166(2) 0.0334(9) Uani 1 1 d .
C00I C 0.1713(5) 0.8835(3) 0.55654(19) 0.0327(8) Uani 1 1 d .
H00P H 0.0547 0.8991 0.5635 0.039 Uiso 1 1 calc R
H00Q H 0.2469 0.9389 0.5759 0.039 Uiso 1 1 calc R
C00J C -0.1328(5) 0.5504(2) 0.1457(2) 0.0351(9) Uani 1 1 d .
H00A H -0.2318 0.5866 0.1472 0.042 Uiso 1 1 calc R
H00B H -0.0362 0.5835 0.1380 0.042 Uiso 1 1 calc R
C00K C -0.0801(5) 0.1921(2) -0.05522(18) 0.0319(8) Uani 1 1 d .
C00L C 0.3622(5) 0.7386(3) 0.34347(19) 0.0347(9) Uani 1 1 d .
C00M C -0.4204(5) 0.3583(3) 0.0013(2) 0.0364(9) Uani 1 1 d .
H00C H -0.3608 0.3670 -0.0354 0.044 Uiso 1 1 calc R
H00E H -0.5444 0.3585 -0.0157 0.044 Uiso 1 1 calc R
C00N C 0.3391(6) 0.6094(2) 0.5292(2) 0.0399(10) Uani 1 1 d .
H00R H 0.2338 0.6332 0.5130 0.060 Uiso 1 1 calc GR
H00S H 0.3124 0.5500 0.5295 0.060 Uiso 1 1 calc GR
H00T H 0.4185 0.6069 0.4967 0.060 Uiso 1 1 calc GR
C00O C 0.0527(5) 0.4417(3) 0.27442(19) 0.0385(9) Uani 1 1 d .
H00O H 0.1067 0.3890 0.2715 0.046 Uiso 1 1 calc R
C00P C 0.5930(5) 0.8678(2) 0.68480(17) 0.0265(7) Uani 1 1 d .
C00Q C 0.1691(5) 0.8430(3) 0.47562(19) 0.0331(8) Uani 1 1 d .
H00U H 0.1345 0.7791 0.4593 0.040 Uiso 1 1 calc R
H00V H 0.0836 0.8705 0.4495 0.040 Uiso 1 1 calc R
C00R C 0.2323(5) 0.8230(3) 0.60091(19) 0.0303(8) Uani 1 1 d .
H00W H 0.1512 0.7697 0.5834 0.036 Uiso 1 1 calc R
H00Y H 0.2240 0.8546 0.6514 0.036 Uiso 1 1 calc R
C00S C 0.3345(5) 0.8350(3) 0.3797(2) 0.0379(9) Uani 1 1 d .
H00Z H 0.4232 0.8729 0.3721 0.045 Uiso 1 1 calc R
H H 0.2219 0.8478 0.3574 0.045 Uiso 1 1 calc R
C00T C 0.7854(5) 0.8527(3) 0.6853(2) 0.0374(9) Uani 1 1 d .
H00 H 0.8067 0.7944 0.6887 0.056 Uiso 1 1 calc GR
HA H 0.8553 0.8983 0.7265 0.056 Uiso 1 1 calc GR
HB H 0.8152 0.8559 0.6410 0.056 Uiso 1 1 calc GR
C00U C 0.1169(5) 0.1832(3) -0.0405(2) 0.0434(10) Uani 1 1 d .
H00F H 0.1763 0.2409 -0.0116 0.065 Uiso 1 1 calc GR
H00G H 0.1564 0.1616 -0.0862 0.065 Uiso 1 1 calc GR
H00H H 0.1410 0.1415 -0.0147 0.065 Uiso 1 1 calc GR
C00V C 0.5654(5) 0.9609(2) 0.6788(2) 0.0344(9) Uani 1 1 d .
H0AA H 0.5904 0.9619 0.6331 0.052 Uiso 1 1 calc GR
HC H 0.6418 1.0055 0.7184 0.052 Uiso 1 1 calc GR
HD H 0.4467 0.9738 0.6811 0.052 Uiso 1 1 calc GR
C00W C -0.3641(5) 0.4365(3) 0.0718(2) 0.0343(9) Uani 1 1 d .
H00I H -0.4314 0.4869 0.0699 0.041 Uiso 1 1 calc R
H00J H -0.3882 0.4191 0.1122 0.041 Uiso 1 1 calc R
C00X C 0.0356(6) 0.4995(3) 0.3424(2) 0.0507(12) Uani 1 1 d .
H00X H 0.0783 0.4863 0.3845 0.061 Uiso 1 1 calc R
C00Y C -0.1122(6) 0.2576(3) -0.09754(19) 0.0394(9) Uani 1 1 d .
H00K H -0.2352 0.2604 -0.1114 0.059 Uiso 1 1 calc GR
H00L H -0.0618 0.2372 -0.1406 0.059 Uiso 1 1 calc GR
H00M H -0.0596 0.3164 -0.0672 0.059 Uiso 1 1 calc GR
C00Z C 0.4981(5) 0.6143(3) 0.3564(2) 0.0361(9) Uani 1 1 d .
H1AA H 0.5658 0.5877 0.3861 0.043 Uiso 1 1 calc R
C010 C 0.2993(6) 0.6913(4) 0.2702(2) 0.0504(12) Uani 1 1 d .
H010 H 0.2295 0.7183 0.2414 0.060 Uiso 1 1 calc R
C011 C 0.5964(6) 0.6368(3) 0.6301(2) 0.0392(9) Uani 1 1 d .
H01O H 0.6778 0.6462 0.6016 0.059 Uiso 1 1 calc GR
H01P H 0.5801 0.5738 0.6227 0.059 Uiso 1 1 calc GR
H01Q H 0.6407 0.6693 0.6810 0.059 Uiso 1 1 calc GR
C012 C -0.0134(7) 0.1141(3) 0.0907(2) 0.0472(11) Uani 1 1 d .
H01A H -0.0005 0.0742 0.0436 0.071 Uiso 1 1 calc GR
H01B H -0.0223 0.0801 0.1224 0.071 Uiso 1 1 calc GR
H01C H 0.0861 0.1573 0.1112 0.071 Uiso 1 1 calc GR
C013 C -0.1771(6) 0.1009(3) -0.1018(2) 0.0445(10) Uani 1 1 d .
H01D H -0.1518 0.0582 -0.0771 0.067 Uiso 1 1 calc GR
H01E H -0.1402 0.0802 -0.1481 0.067 Uiso 1 1 calc GR
H01F H -0.3001 0.1070 -0.1097 0.067 Uiso 1 1 calc GR
C014 C -0.1071(6) 0.5941(3) 0.2832(2) 0.0483(12) Uani 1 1 d .
H014 H -0.1637 0.6458 0.2850 0.058 Uiso 1 1 calc R
C015 C 0.5452(6) 0.8657(3) 0.75616(19) 0.0389(9) Uani 1 1 d .
H01R H 0.4231 0.8726 0.7545 0.058 Uiso 1 1 calc GR
H01S H 0.6111 0.9140 0.7965 0.058 Uiso 1 1 calc GR
H01T H 0.5715 0.8092 0.7623 0.058 Uiso 1 1 calc GR
C016 C 0.3023(6) 0.6652(3) 0.6593(2) 0.0448(10) Uani 1 1 d .
H01U H 0.3526 0.7035 0.7080 0.067 Uiso 1 1 calc GR
H01V H 0.2882 0.6042 0.6583 0.067 Uiso 1 1 calc GR
H01W H 0.1907 0.6845 0.6443 0.067 Uiso 1 1 calc GR
C017 C -0.0461(6) 0.5768(4) 0.3464(2) 0.0581(15) Uani 1 1 d .
H017 H -0.0599 0.6168 0.3914 0.070 Uiso 1 1 calc R
C018 C -0.1992(7) 0.2216(3) 0.1601(2) 0.0488(11) Uani 1 1 d .
H01G H -0.0984 0.2634 0.1832 0.073 Uiso 1 1 calc GR
H01H H -0.2115 0.1837 0.1886 0.073 Uiso 1 1 calc GR
H01I H -0.3010 0.2541 0.1568 0.073 Uiso 1 1 calc GR
C019 C 0.4393(6) 0.5640(3) 0.2833(2) 0.0474(11) Uani 1 1 d .
H019 H 0.4662 0.5047 0.2644 0.057 Uiso 1 1 calc R
C01A C 0.3403(6) 0.6039(4) 0.2398(2) 0.0536(13) Uani 1 1 d .
H01X H 0.3013 0.5724 0.1903 0.064 Uiso 1 1 calc R
C01B C -0.3835(5) 0.2667(3) 0.0081(2) 0.0346(9) Uani 1 1 d .
H01J H -0.4322 0.2208 -0.0384 0.042 Uiso 1 1 calc R
H01K H -0.4462 0.2583 0.0440 0.042 Uiso 1 1 calc R
C01C C -0.3356(7) 0.0941(3) 0.0488(3) 0.0589(13) Uani 1 1 d .
H01L H -0.4403 0.1248 0.0483 0.088 Uiso 1 1 calc GR
H01M H -0.3384 0.0552 0.0772 0.088 Uiso 1 1 calc GR
H01N H -0.3272 0.0589 -0.0003 0.088 Uiso 1 1 calc GR
C01D C 0.8041(8) 0.8594(4) 0.2996(3) 0.0680(14) Uani 1 1 d .
H01Y H 0.7482 0.8902 0.3401 0.082 Uiso 1 1 calc R
HE H 0.8797 0.8182 0.3146 0.082 Uiso 1 1 calc R

loop_
_atom_site_aniso_label
_atom_site_aniso_U_11
_atom_site_aniso_U_22
_atom_site_aniso_U_33
_atom_site_aniso_U_23
_atom_site_aniso_U_13
_atom_site_aniso_U_12
Co01 0.0194(3) 0.0214(3) 0.0199(3) 0.0031(2) 0.0040(2) 0.0021(2)
Co02 0.0188(3) 0.0232(3) 0.0207(3) 0.0060(2) 0.0029(2) 0.0001(2)
Cl03 0.0267(4) 0.0324(4) 0.0306(4) 0.0044(4) 0.0060(3) 0.0079(4)
Cl04 0.0201(4) 0.0401(5) 0.0339(4) 0.0171(4) 0.0067(3) 0.0032(3)
P05 0.0207(4) 0.0193(4) 0.0211(4) 0.0044(3) 0.0032(3) -0.0021(3)
Cl06 0.0324(5) 0.0391(5) 0.0312(4) 0.0123(4) 0.0015(3) 0.0112(4)
Cl07 0.0239(5) 0.0345(5) 0.0564(6) 0.0235(4) 0.0075(4) -0.0002(4)
P08 0.0251(5) 0.0199(4) 0.0217(4) 0.0021(3) 0.0033(3) 0.0014(3)
Cl09 0.0709(9) 0.0618(8) 0.0880(9) 0.0079(7) 0.0324(7) -0.0098(7)
Cl0A 0.0704(10) 0.0852(11) 0.1268(14) 0.0208(10) 0.0054(9) -0.0240(9)
N00B 0.0222(15) 0.0317(17) 0.0236(15) -0.0013(12) 0.0051(12) -0.0040(13)
N00C 0.0238(16) 0.0352(17) 0.0241(15) 0.0067(13) 0.0026(12) -0.0034(13)
N00D 0.0208(15) 0.0249(15) 0.0329(15) 0.0081(12) 0.0060(12) 0.0031(12)
N00E 0.0211(15) 0.0314(16) 0.0325(16) 0.0147(13) 0.0030(12) 0.0016(12)
C00F 0.042(2) 0.0215(17) 0.0268(18) 0.0068(14) 0.0087(15) -0.0055(16)
C00G 0.049(2) 0.0212(18) 0.032(2) 0.0053(15) 0.0079(17) -0.0052(17)
C00H 0.0206(19) 0.0273(19) 0.043(2) -0.0027(16) 0.0122(16) -0.0045(15)
C00I 0.0234(19) 0.035(2) 0.036(2) 0.0072(17) 0.0053(15) 0.0061(16)
C00J 0.027(2) 0.0213(18) 0.053(2) 0.0064(17) 0.0105(17) 0.0048(15)
C00K 0.036(2) 0.031(2) 0.0216(17) 0.0010(15) 0.0025(15) 0.0061(16)
C00L 0.025(2) 0.053(2) 0.0260(19) 0.0147(17) 0.0017(15) -0.0082(17)
C00M 0.0221(19) 0.041(2) 0.039(2) 0.0066(18) 0.0020(15) 0.0072(17)
C00N 0.058(3) 0.0197(18) 0.034(2) 0.0010(16) 0.0037(18) -0.0108(18)
C00O 0.033(2) 0.049(2) 0.0257(19) 0.0028(17) 0.0048(16) -0.0091(18)
C00P 0.0284(19) 0.0267(18) 0.0200(17) 0.0041(14) 0.0014(14) -0.0055(15)
C00Q 0.0178(18) 0.041(2) 0.038(2) 0.0135(17) -0.0001(15) 0.0019(16)
C00R 0.0216(19) 0.033(2) 0.0312(19) 0.0039(16) 0.0071(14) -0.0020(15)
C00S 0.033(2) 0.055(3) 0.035(2) 0.0275(19) 0.0033(16) 0.0063(19)
C00T 0.031(2) 0.038(2) 0.032(2) 0.0043(17) -0.0065(16) -0.0056(17)
C00U 0.037(2) 0.057(3) 0.029(2) 0.0029(19) 0.0079(16) 0.017(2)
C00V 0.040(2) 0.0252(19) 0.0305(19) 0.0011(16) 0.0036(16) -0.0068(16)
C00W 0.0202(19) 0.035(2) 0.044(2) 0.0066(17) 0.0075(16) 0.0059(16)
C00X 0.043(3) 0.067(3) 0.026(2) -0.006(2) 0.0089(18) -0.018(2)
C00Y 0.049(3) 0.046(2) 0.0238(19) 0.0115(17) 0.0089(17) 0.010(2)
C00Z 0.034(2) 0.034(2) 0.032(2) 0.0009(16) 0.0067(16) -0.0083(17)
C010 0.034(2) 0.087(4) 0.028(2) 0.021(2) -0.0028(17) -0.015(2)
C011 0.054(3) 0.029(2) 0.039(2) 0.0176(17) 0.0068(18) 0.0052(18)
C012 0.079(3) 0.026(2) 0.034(2) 0.0109(17) 0.004(2) 0.009(2)
C013 0.056(3) 0.033(2) 0.029(2) -0.0057(17) 0.0002(18) 0.006(2)
C014 0.039(2) 0.040(2) 0.049(3) -0.015(2) 0.023(2) -0.0050(19)
C015 0.051(3) 0.037(2) 0.0216(18) 0.0027(16) 0.0035(16) -0.0089(19)
C016 0.063(3) 0.035(2) 0.040(2) 0.0130(18) 0.020(2) -0.010(2)
C017 0.047(3) 0.067(3) 0.036(3) -0.021(2) 0.025(2) -0.020(3)
C018 0.073(3) 0.041(2) 0.038(2) 0.0162(19) 0.022(2) -0.004(2)
C019 0.042(3) 0.048(3) 0.036(2) -0.007(2) 0.0116(19) -0.018(2)
C01A 0.041(3) 0.079(4) 0.025(2) 0.000(2) 0.0043(18) -0.025(2)
C01B 0.028(2) 0.031(2) 0.036(2) 0.0014(16) 0.0040(16) -0.0021(16)
C01C 0.075(4) 0.038(2) 0.058(3) 0.014(2) 0.007(2) -0.019(2)
C01D 0.071(4) 0.063(3) 0.074(3) 0.025(3) 0.022(3) 0.013(3)

loop_
_atom_type_symbol
_atom_type_description
_atom_type_scat_dispersion_real
_atom_type_scat_dispersion_imag
_atom_type_scat_source
C C 0.0181 0.0091 'International Tables Vol C Tables 4.2.6.8 and 6.1.1.4'
H H 0.0000 0.0000 'International Tables Vol C Tables 4.2.6.8 and 6.1.1.4'
Cl Cl 0.3639 0.7018 'International Tables Vol C Tables 4.2.6.8 and 6.1.1.4'
Co Co -2.3653 3.6143 'International Tables Vol C Tables 4.2.6.8 and 6.1.1.4'
N N 0.0311 0.0180 'International Tables Vol C Tables 4.2.6.8 and 6.1.1.4'
P P 0.2955 0.4335 'International Tables Vol C Tables 4.2.6.8 and 6.1.1.4'

loop_
_geom_angle_atom_site_label_1
_geom_angle_atom_site_label_2
_geom_angle_atom_site_label_3
_geom_angle
Cl04 Co01 Cl06 95.90(4)
Cl04 Co01 P08 118.17(4)
Cl06 Co01 P08 102.24(4)
N00B Co01 Cl04 115.51(9)
N00B Co01 Cl06 94.77(9)
N00B Co01 P08 121.01(8)
N00B Co01 N00D 75.66(11)
N00D Co01 Cl04 82.64(8)
N00D Co01 Cl06 168.37(8)
N00D Co01 P08 88.52(8)
Cl03 Co02 P05 98.42(3)
Cl03 Co02 Cl07 99.23(4)
Cl07 Co02 P05 120.45(4)
N00C Co02 Cl03 94.25(9)
N00C Co02 P05 122.02(8)
N00C Co02 Cl07 112.72(9)
N00C Co02 N00E 76.24(11)
N00E Co02 Cl03 169.82(8)
N00E Co02 P05 89.84(7)
N00E Co02 Cl07 81.48(8)
C00F P05 Co02 113.86(11)
C00P P05 Co02 109.48(11)
C00P P05 C00F 112.24(16)
C00R P05 Co02 114.61(12)
C00R P05 C00F 101.20(17)
C00R P05 C00P 104.95(16)
C00G P08 Co01 113.06(12)
C00G P08 C00K 111.91(17)
C00K P08 Co01 110.08(12)
C01B P08 Co01 115.05(12)
C01B P08 C00G 101.27(18)
C01B P08 C00K 104.97(17)
C00H N00B Co01 116.7(2)
C00O N00B Co01 124.3(3)
C00O N00B C00H 118.8(3)
C00L N00C Co02 115.6(2)
C00Z N00C Co02 125.0(3)
C00Z N00C C00L 119.0(3)
Co01 N00D H00D 105.9
C00J N00D Co01 103.1(2)
C00J N00D H00D 105.9
C00J N00D C00W 110.9(3)
C00W N00D Co01 123.8(2)
C00W N00D H00D 105.9
Co02 N00E H00N 106.0
C00Q N00E Co02 121.9(2)
C00Q N00E H00N 106.0
C00S N00E Co02 103.3(2)
C00S N00E H00N 106.0
C00S N00E C00Q 112.4(3)
C00N C00F P05 105.1(2)
C00N C00F C016 108.5(3)
C011 C00F P05 111.3(3)
C011 C00F C00N 109.4(3)
C011 C00F C016 108.3(3)
C016 C00F P05 114.0(3)
C012 C00G P08 111.6(3)
C012 C00G C018 107.5(3)
C012 C00G C01C 109.3(3)
C018 C00G P08 104.6(3)
C01C C00G P08 115.0(3)
C01C C00G C018 108.3(4)
N00B C00H C00J 115.1(3)
N00B C00H C014 121.1(4)
C014 C00H C00J 123.7(4)
H00P C00I H00Q 107.5
C00Q C00I H00P 108.5
C00Q C00I H00Q 108.5
C00Q C00I C00R 115.0(3)
C00R C00I H00P 108.5
C00R C00I H00Q 108.5
N00D C00J C00H 110.5(3)
N00D C00J H00A 109.6
N00D C00J H00B 109.6
C00H C00J H00A 109.6
C00H C00J H00B 109.6
H00A C00J H00B 108.1
C00U C00K P08 109.6(2)
C00Y C00K P08 106.3(2)
C00Y C00K C00U 107.5(3)
C013 C00K P08 114.1(3)
C013 C00K C00U 110.3(3)
C013 C00K C00Y 108.9(3)
N00C C00L C00S 115.6(3)
N00C C00L C010 120.7(4)
C010 C00L C00S 123.6(4)
H00C C00M H00E 107.7
C00W C00M H00C 108.8
C00W C00M H00E 108.8
C00W C00M C01B 113.9(3)
C01B C00M H00C 108.8
C01B C00M H00E 108.8
C00F C00N H00R 109.5
C00F C00N H00S 109.5
C00F C00N H00T 109.5
H00R C00N H00S 109.5
H00R C00N H00T 109.5
H00S C00N H00T 109.5
N00B C00O H00O 118.6
N00B C00O C00X 122.7(4)
C00X C00O H00O 118.6
C00T C00P P05 110.4(2)
C00T C00P C00V 107.5(3)
C00T C00P C015 110.0(3)
C00V C00P P05 105.3(2)
C015 C00P P05 114.3(2)
C015 C00P C00V 109.0(3)
N00E C00Q C00I 111.6(3)
N00E C00Q H00U 109.3
N00E C00Q H00V 109.3
C00I C00Q H00U 109.3
C00I C00Q H00V 109.3
H00U C00Q H00V 108.0
P05 C00R H00W 107.9
P05 C00R H00Y 107.9
C00I C00R P05 117.6(2)
C00I C00R H00W 107.9
C00I C00R H00Y 107.9
H00W C00R H00Y 107.2
N00E C00S C00L 111.6(3)
N00E C00S H00Z 109.3
N00E C00S H 109.3
C00L C00S H00Z 109.3
C00L C00S H 109.3
H00Z C00S H 108.0
C00P C00T H00 109.5
C00P C00T HA 109.5
C00P C00T HB 109.5
H00 C00T HA 109.5
H00 C00T HB 109.5
HA C00T HB 109.5
C00K C00U H00F 109.5
C00K C00U H00G 109.5
C00K C00U H00H 109.5
H00F C00U H00G 109.5
H00F C00U H00H 109.5
H00G C00U H00H 109.5
C00P C00V H0AA 109.5
C00P C00V HC 109.5
C00P C00V HD 109.5
H0AA C00V HC 109.5
H0AA C00V HD 109.5
HC C00V HD 109.5
N00D C00W C00M 112.0(3)
N00D C00W H00I 109.2
N00D C00W H00J 109.2
C00M C00W H00I 109.2
C00M C00W H00J 109.2
H00I C00W H00J 107.9
C00O C00X H00X 120.8
C017 C00X C00O 118.4(5)
C017 C00X H00X 120.8
C00K C00Y H00K 109.5
C00K C00Y H00L 109.5
C00K C00Y H00M 109.5
H00K C00Y H00L 109.5
H00K C00Y H00M 109.5
H00L C00Y H00M 109.5
N00C C00Z H1AA 118.7
N00C C00Z C019 122.7(4)
C019 C00Z H1AA 118.7
C00L C010 H010 120.0
C01A C010 C00L 120.0(4)
C01A C010 H010 120.0
C00F C011 H01O 109.5
C00F C011 H01P 109.5
C00F C011 H01Q 109.5
H01O C011 H01P 109.5
H01O C011 H01Q 109.5
H01P C011 H01Q 109.5
C00G C012 H01A 109.5
C00G C012 H01B 109.5
C00G C012 H01C 109.5
H01A C012 H01B 109.5
H01A C012 H01C 109.5
H01B C012 H01C 109.5
C00K C013 H01D 109.5
C00K C013 H01E 109.5
C00K C013 H01F 109.5
H01D C013 H01E 109.5
H01D C013 H01F 109.5
H01E C013 H01F 109.5
C00H C014 H014 120.1
C017 C014 C00H 119.7(4)
C017 C014 H014 120.1
C00P C015 H01R 109.5
C00P C015 H01S 109.5
C00P C015 H01T 109.5
H01R C015 H01S 109.5
H01R C015 H01T 109.5
H01S C015 H01T 109.5
C00F C016 H01U 109.5
C00F C016 H01V 109.5
C00F C016 H01W 109.5
H01U C016 H01V 109.5
H01U C016 H01W 109.5
H01V C016 H01W 109.5
C00X C017 H017 120.4
C014 C017 C00X 119.2(4)
C014 C017 H017 120.4
C00G C018 H01G 109.5
C00G C018 H01H 109.5
C00G C018 H01I 109.5
H01G C018 H01H 109.5
H01G C018 H01I 109.5
H01H C018 H01I 109.5
C00Z C019 H019 120.9
C01A C019 C00Z 118.3(4)
C01A C019 H019 120.9
C010 C01A H01X 120.3
C019 C01A C010 119.3(4)
C019 C01A H01X 120.3
P08 C01B H01J 107.9
P08 C01B H01K 107.9
C00M C01B P08 117.7(3)
C00M C01B H01J 107.9
C00M C01B H01K 107.9
H01J C01B H01K 107.2
C00G C01C H01L 109.5
C00G C01C H01M 109.5
C00G C01C H01N 109.5
H01L C01C H01M 109.5
H01L C01C H01N 109.5
H01M C01C H01N 109.5
Cl09 C01D Cl0A 114.1(3)
Cl09 C01D H01Y 108.7
Cl09 C01D HE 108.7
Cl0A C01D H01Y 108.7
Cl0A C01D HE 108.7
H01Y C01D HE 107.6

loop_
_geom_bond_atom_site_label_1
_geom_bond_atom_site_label_2
_geom_bond_distance
Co01 Cl04 2.3283(10)
Co01 Cl06 2.3345(10)
Co01 P08 2.4434(10)
Co01 N00B 2.098(3)
Co01 N00D 2.261(3)
Co02 Cl03 2.3330(10)
Co02 P05 2.4564(9)
Co02 Cl07 2.3404(10)
Co02 N00C 2.106(3)
Co02 N00E 2.249(3)
P05 C00F 1.887(4)
P05 C00P 1.884(3)
P05 C00R 1.841(4)
P08 C00G 1.881(4)
P08 C00K 1.884(3)
P08 C01B 1.845(4)
Cl09 C01D 1.719(6)
Cl0A C01D 1.721(6)
N00B C00H 1.340(5)
N00B C00O 1.337(5)
N00C C00L 1.345(5)
N00C C00Z 1.343(5)
N00D H00D 0.9800
N00D C00J 1.466(5)
N00D C00W 1.474(5)
N00E H00N 0.9800
N00E C00Q 1.479(5)
N00E C00S 1.463(5)
C00F C00N 1.533(5)
C00F C011 1.519(6)
C00F C016 1.541(5)
C00G C012 1.524(6)
C00G C018 1.542(5)
C00G C01C 1.529(6)
C00H C00J 1.493(6)
C00H C014 1.388(5)
C00I H00P 0.9700
C00I H00Q 0.9700
C00I C00Q 1.509(5)
C00I C00R 1.527(5)
C00J H00A 0.9700
C00J H00B 0.9700
C00K C00U 1.535(5)
C00K C00Y 1.530(5)
C00K C013 1.527(5)
C00L C00S 1.491(6)
C00L C010 1.385(5)
C00M H00C 0.9700
C00M H00E 0.9700
C00M C00W 1.513(5)
C00M C01B 1.526(6)
C00N H00R 0.9600
C00N H00S 0.9600
C00N H00T 0.9600
C00O H00O 0.9300
C00O C00X 1.383(5)
C00P C00T 1.527(5)
C00P C00V 1.530(5)
C00P C015 1.529(5)
C00Q H00U 0.9700
C00Q H00V 0.9700
C00R H00W 0.9700
C00R H00Y 0.9700
C00S H00Z 0.9700
C00S H 0.9700
C00T H00 0.9600
C00T HA 0.9600
C00T HB 0.9600
C00U H00F 0.9600
C00U H00G 0.9600
C00U H00H 0.9600
C00V H0AA 0.9600
C00V HC 0.9600
C00V HD 0.9600
C00W H00I 0.9700
C00W H00J 0.9700
C00X H00X 0.9300
C00X C017 1.374(8)
C00Y H00K 0.9600
C00Y H00L 0.9600
C00Y H00M 0.9600
C00Z H1AA 0.9300
C00Z C019 1.386(5)
C010 H010 0.9300
C010 C01A 1.379(7)
C011 H01O 0.9600
C011 H01P 0.9600
C011 H01Q 0.9600
C012 H01A 0.9600
C012 H01B 0.9600
C012 H01C 0.9600
C013 H01D 0.9600
C013 H01E 0.9600
C013 H01F 0.9600
C014 H014 0.9300
C014 C017 1.372(7)
C015 H01R 0.9600
C015 H01S 0.9600
C015 H01T 0.9600
C016 H01U 0.9600
C016 H01V 0.9600
C016 H01W 0.9600
C017 H017 0.9300
C018 H01G 0.9600
C018 H01H 0.9600
C018 H01I 0.9600
C019 H019 0.9300
C019 C01A 1.371(7)
C01A H01X 0.9300
C01B H01J 0.9700
C01B H01K 0.9700
C01C H01L 0.9600
C01C H01M 0.9600
C01C H01N 0.9600
C01D H01Y 0.9700
C01D HE 0.9700

loop_
_geom_torsion_atom_site_label_1
_geom_torsion_atom_site_label_2
_geom_torsion_atom_site_label_3
_geom_torsion_atom_site_label_4
_geom_torsion
Co01 P08 C00G C012 -72.8(3)
Co01 P08 C00G C018 43.2(3)
Co01 P08 C00G C01C 161.9(3)
Co01 P08 C00K C00U 48.0(3)
Co01 P08 C00K C00Y -67.9(3)
Co01 P08 C00K C013 172.2(2)
Co01 P08 C01B C00M 28.8(3)
Co01 N00B C00H C00J 1.1(4)
Co01 N00B C00H C014 -175.2(3)
Co01 N00B C00O C00X 173.8(3)
Co01 N00D C00J C00H -45.2(3)
Co01 N00D C00W C00M -67.4(4)
Co02 P05 C00F C00N -44.3(3)
Co02 P05 C00F C011 74.1(3)
Co02 P05 C00F C016 -163.0(3)
Co02 P05 C00P C00T -48.7(3)
Co02 P05 C00P C00V 67.0(2)
Co02 P05 C00P C015 -173.3(2)
Co02 P05 C00R C00I -23.8(3)
Co02 N00C C00L C00S -4.4(4)
Co02 N00C C00L C010 172.6(3)
Co02 N00C C00Z C019 -171.6(3)
Co02 N00E C00Q C00I 68.6(4)
Co02 N00E C00S C00L 43.1(3)
N00B C00H C00J N00D 32.3(4)
N00B C00H C014 C017 1.1(6)
N00B C00O C00X C017 0.7(6)
N00C C00L C00S N00E -28.7(4)
N00C C00L C010 C01A -1.0(6)
N00C C00Z C019 C01A 0.4(6)
C00F P05 C00P C00T 78.8(3)
C00F P05 C00P C00V -165.5(2)
C00F P05 C00P C015 -45.9(3)
C00F P05 C00R C00I -146.8(3)
C00G P08 C00K C00U -78.6(3)
C00G P08 C00K C00Y 165.5(3)
C00G P08 C00K C013 45.6(3)
C00G P08 C01B C00M 151.1(3)
C00H N00B C00O C00X -0.4(5)
C00H C014 C017 C00X -0.7(6)
C00J N00D C00W C00M 169.3(3)
C00J C00H C014 C017 -174.9(4)
C00K P08 C00G C012 52.2(3)
C00K P08 C00G C018 168.2(3)
C00K P08 C00G C01C -73.1(4)
C00K P08 C01B C00M -92.4(3)
C00L N00C C00Z C019 0.6(5)
C00L C010 C01A C019 1.9(6)
C00O N00B C00H C00J 175.8(3)
C00O N00B C00H C014 -0.6(5)
C00O C00X C017 C014 -0.2(6)
C00P P05 C00F C00N -169.4(3)
C00P P05 C00F C011 -51.0(3)
C00P P05 C00F C016 71.9(3)
C00P P05 C00R C00I 96.3(3)
C00Q N00E C00S C00L -90.1(4)
C00Q C00I C00R P05 60.1(4)
C00R P05 C00F C00N 79.2(3)
C00R P05 C00F C011 -162.4(2)
C00R P05 C00F C016 -39.5(3)
C00R P05 C00P C00T -172.2(3)
C00R P05 C00P C00V -56.4(3)
C00R P05 C00P C015 63.2(3)
C00R C00I C00Q N00E -85.0(4)
C00S N00E C00Q C00I -168.0(3)
C00S C00L C010 C01A 175.8(4)
C00W N00D C00J C00H 89.3(4)
C00W C00M C01B P08 -62.3(4)
C00Z N00C C00L C00S -177.2(3)
C00Z N00C C00L C010 -0.3(5)
C00Z C019 C01A C010 -1.6(6)
C010 C00L C00S N00E 154.4(4)
C014 C00H C00J N00D -151.5(3)
C01B P08 C00G C012 163.5(3)
C01B P08 C00G C018 -80.5(3)
C01B P08 C00G C01C 38.2(3)
C01B P08 C00K C00U 172.4(3)
C01B P08 C00K C00Y 56.5(3)
C01B P08 C00K C013 -63.5(3)
C01B C00M C00W N00D 82.7(4)
